data_1528734
loop_
_publ_author_name
'Mikhailov, M.A.'
'Rozhdestvenskaya, I.V.'
'Bannova, I.I.'
'Demina, T.V.'
'Matveeva, L.M.'

_publ_section_title
;
 Structural features and isomorphous substitutions in chromium- and
 magnesium-containing beryls and chromium-containing beryllian indialite
 grown by the flux method
;
_journal_name_full Kristallografiya
_journal_page_first 231
_journal_page_last 238
_journal_volume 54
_journal_year 2009
_chemical_formula_sum 'Al2.38 Be1.05 Cr0.18 K0.05 Mg1.68 Na0.09 O18 Si5.7 Ti0.01'
_chemical_name_systematic
;
(Na0.09 K0.05) (Mg1.68 Cr0.15 Cr0.03 Ti0.01 Al0.13) (Be1.05 Al1.95) (Al0.30 
Si5.70) O18
;
_space_group_IT_number 192
_symmetry_space_group_name_Hall '-P 6 2c'
_symmetry_space_group_name_H-M 'P 6/m c c'
_cell_angle_alpha 90
_cell_angle_beta 90
_cell_angle_gamma 120
_cell_formula_units_Z 2
_cell_length_a 9.606
_cell_length_b 9.606
_cell_length_c 9.279
_cell_volume 741.510
_citation_journal_id_ASTM KRISAJ
_cod_data_source_file Mikhailov_KRISAJ_2009_1712.cif
_cod_data_source_block Al2.38Be1.05Cr0.18K0.05Mg1.68Na0.09O18Si5.7Ti0.01
_cod_original_cell_volume 741.5099
_cod_original_formula_sum
;
Al2.38 Be1.05 Cr0.18 K0.05 Mg1.68 Na0.09 O18 Si5.7 Ti0.01
;
_cod_database_code 1528734

loop_
_symmetry_equiv_pos_as_xyz
x,y,z
x-y,x,z
-y,x-y,z
-x,-y,z
-x+y,-x,z
y,-x+y,z
-y,-x,-z+1/2
x-y,-y,-z+1/2
x,x-y,-z+1/2
y,x,-z+1/2
-x+y,y,-z+1/2
-x,-x+y,-z+1/2
-x,-y,-z
-x+y,-x,-z
y,-x+y,-z
x,y,-z
x-y,x,-z
-y,x-y,-z
y,x,z-1/2
-x+y,y,z-1/2
-x,-x+y,z-1/2
-y,-x,z-1/2
x-y,-y,z-1/2
x,x-y,z-1/2

loop_
_atom_site_label
_atom_site_type_symbol
_atom_site_fract_x
_atom_site_fract_y
_atom_site_fract_z
_atom_site_occupancy
_atom_site_U_iso_or_equiv
O2 O-2 0.48376 0.13618 0.14282 1 0.0
Mg1 Mg+2 0.3333 0.6667 0.25 0.84 0.0
Al1 Al+3 0.3333 0.6667 0.25 0.065 0.0
Cr1 Cr+2 0.3333 0.6667 0.25 0.075 0.0
O1 O-2 0.3039 0.2274 0 1 0.0
Ti1 Ti+3 0.3333 0.6667 0.25 0.005 0.0
K1 K+1 0 0 0.25 0.05 0.0
Si1 Si+4 0.37409 0.10658 0 0.95 0.0
Cr2 Cr+3 0.3333 0.6667 0.25 0.015 0.0
Be1 Be+2 0.5 0 0.25 0.35 0.0
Al3 Al+3 0.5 0 0.25 0.65 0.0
Na1 Na+1 0 0 0 0.09 0.0
Al2 Al+3 0.37409 0.10658 0 0.05 0.0
